data_4020099
loop_
_publ_author_name
'Shengming Ma'
'Bin Wu'
'Xuefeng Jiang'

_journal_name_full 'Journal of Organic Chemistry'
_journal_page_first 2588
_journal_page_last 2593
_journal_paper_doi 10.1021/jo0480996
_journal_volume 70
_journal_year 2005
_chemical_formula_sum 'C16 H18 Cl N O'
_chemical_formula_weight 275.76
_space_group_IT_number 2
_symmetry_cell_setting triclinic
_symmetry_space_group_name_Hall '-P 1'
_symmetry_space_group_name_H-M 'P -1'
_atom_sites_solution_hydrogens geom
_atom_sites_solution_primary direct
_atom_sites_solution_secondary difmap
_cell_angle_alpha 104.905(3)
_cell_angle_beta 103.761(3)
_cell_angle_gamma 101.298(3)
_cell_formula_units_Z 2
_cell_length_a 8.6640(16)
_cell_length_b 9.2920(17)
_cell_length_c 9.9179(19)
_cell_measurement_reflns_used 884
_cell_measurement_temperature 293(2)
_cell_measurement_theta_max 44.350
_cell_measurement_theta_min 4.461
_cell_volume 720.8(2)
_diffrn_ambient_temperature 293(2)
_diffrn_detector_area_resol_mean ?
_diffrn_measurement_device_type 'CCD area detector'
_diffrn_measurement_method 'phi and omega scans'
_diffrn_radiation_monochromator graphite
_diffrn_radiation_source 'fine-focus sealed tube'
_diffrn_radiation_type MoK\a
_diffrn_radiation_wavelength 0.71073
_diffrn_reflns_av_R_equivalents 0.0620
_diffrn_reflns_av_sigmaI/netI 0.0852
_diffrn_reflns_limit_h_max 5
_diffrn_reflns_limit_h_min -10
_diffrn_reflns_limit_k_max 11
_diffrn_reflns_limit_k_min -11
_diffrn_reflns_limit_l_max 12
_diffrn_reflns_limit_l_min -12
_diffrn_reflns_number 4229
_diffrn_reflns_theta_max 27.00
_diffrn_reflns_theta_min 2.23
_diffrn_standards_decay_% ?
_diffrn_standards_interval_count ?
_diffrn_standards_interval_time ?
_diffrn_standards_number ?
_exptl_absorpt_coefficient_mu 0.257
_exptl_absorpt_correction_T_max 1.00000
_exptl_absorpt_correction_T_min 0.74793
_exptl_absorpt_correction_type empirical
_exptl_absorpt_process_details ?
_exptl_crystal_colour colorless
_exptl_crystal_density_diffrn 1.271
_exptl_crystal_density_meas ?
_exptl_crystal_density_method 'not measured'
_exptl_crystal_description ?
_exptl_crystal_F_000 292
_exptl_crystal_size_max 0.533
_exptl_crystal_size_mid 0.427
_exptl_crystal_size_min 0.365
_refine_ls_extinction_coef 0.012(3)
_refine_ls_extinction_expression Fc^*^=kFc[1+0.001xFc^2^\l^3^/sin(2\q)]^-1/4^
_refine_ls_extinction_method SHELXL
_refine_ls_goodness_of_fit_ref 0.828
_refine_ls_hydrogen_treatment mixed
_refine_ls_matrix_type full
_refine_ls_number_parameters 245
_refine_ls_number_reflns 3029
_refine_ls_number_restraints 1
_refine_ls_restrained_S_all 0.828
_refine_ls_R_factor_all 0.0921
_refine_ls_R_factor_gt 0.0508
_refine_ls_shift/su_max 0.002
_refine_ls_shift/su_mean 0.000
_refine_ls_structure_factor_coef Fsqd
_refine_ls_weighting_details 'calc w=1/[\s^2^(Fo^2^)+(0.0367P)^2^+0.0000P] where P=(Fo^2^+2Fc^2^)/3'
_refine_ls_weighting_scheme calc
_refine_ls_wR_factor_gt 0.0927
_refine_ls_wR_factor_ref 0.1050
_reflns_number_gt 1615
_reflns_number_total 3029
_reflns_threshold_expression >2sigma(I)
_cod_database_code 4020099

loop_
_symmetry_equiv_pos_as_xyz
'x, y, z'
'-x, -y, -z'

loop_
_atom_site_label
_atom_site_type_symbol
_atom_site_fract_x
_atom_site_fract_y
_atom_site_fract_z
_atom_site_U_iso_or_equiv
_atom_site_adp_type
_atom_site_occupancy
_atom_site_symmetry_multiplicity
_atom_site_calc_flag
_atom_site_refinement_flags
_atom_site_disorder_assembly
_atom_site_disorder_group
Cl Cl 1.04638(8) 0.25836(7) 0.79223(9) 0.0818(3) Uani 1 1 d . . .
O1 O 0.63848(19) -0.12288(17) 0.91114(18) 0.0647(5) Uani 1 1 d . . .
N1 N 0.6183(3) 0.1303(2) 0.9412(2) 0.0567(6) Uani 1 1 d . . .
C1 C 0.6780(3) 0.0078(3) 0.9044(2) 0.0505(6) Uani 1 1 d . . .
C2 C 0.8071(2) 0.1023(2) 0.8584(2) 0.0447(5) Uani 1 1 d . . .
C3 C 0.7361(3) 0.2387(3) 0.9023(3) 0.0486(6) Uani 1 1 d . . .
C4 C 0.6576(3) 0.3059(2) 0.7874(2) 0.0438(5) Uani 1 1 d . . .
C5 C 0.5528(4) 0.1853(3) 0.6425(3) 0.0551(7) Uani 1 1 d . . .
C6 C 0.4751(4) 0.2589(3) 0.5321(3) 0.0654(8) Uani 1 1 d . . .
C7 C 0.3769(4) 0.3626(3) 0.5939(3) 0.0635(7) Uani 1 1 d . . .
C8 C 0.4819(4) 0.4845(3) 0.7375(3) 0.0693(8) Uani 1 1 d . . .
C9 C 0.5599(4) 0.4124(3) 0.8478(3) 0.0613(7) Uani 1 1 d . . .
C10 C 0.9347(3) 0.0875(2) 0.8081(2) 0.0491(6) Uani 1 1 d . . .
C11 C 0.9942(3) -0.0500(3) 0.7623(2) 0.0506(6) Uani 1 1 d . . .
C12 C 1.1170(4) -0.0496(4) 0.6963(4) 0.0947(11) Uani 1 1 d . . .
C13 C 1.1691(5) -0.1792(4) 0.6529(4) 0.1118(12) Uani 1 1 d D . .
C14 C 1.0997(4) -0.3132(4) 0.6720(3) 0.0798(9) Uani 1 1 d . . .
C15 C 0.9784(3) -0.3174(3) 0.7386(3) 0.0725(8) Uani 1 1 d . . .
C16 C 0.9265(3) -0.1859(3) 0.7842(3) 0.0630(7) Uani 1 1 d . . .
H1 H 0.807(2) 0.315(2) 0.992(2) 0.043(6) Uiso 1 1 d . . .
H2 H 0.755(2) 0.371(2) 0.775(2) 0.049(6) Uiso 1 1 d . . .
H3 H 0.467(3) 0.121(2) 0.662(2) 0.065(7) Uiso 1 1 d . . .
H4 H 0.625(2) 0.124(2) 0.604(2) 0.056(6) Uiso 1 1 d . . .
H5 H 0.405(3) 0.179(3) 0.436(3) 0.088(8) Uiso 1 1 d . . .
H6 H 0.567(3) 0.319(3) 0.517(3) 0.075(9) Uiso 1 1 d . . .
H7 H 0.334(3) 0.411(2) 0.525(2) 0.068(7) Uiso 1 1 d . . .
H8 H 0.278(3) 0.297(2) 0.612(2) 0.071(7) Uiso 1 1 d . . .
H9 H 0.571(3) 0.555(3) 0.721(3) 0.076(8) Uiso 1 1 d . . .
H10 H 0.419(3) 0.549(2) 0.776(2) 0.070(7) Uiso 1 1 d . . .
H11 H 0.625(3) 0.491(3) 0.943(3) 0.090(9) Uiso 1 1 d . . .
H12 H 0.475(3) 0.351(2) 0.877(2) 0.056(7) Uiso 1 1 d . . .
H13 H 1.153(4) 0.042(3) 0.675(3) 0.122(12) Uiso 1 1 d . . .
H14 H 1.242(3) -0.183(4) 0.600(3) 0.144(14) Uiso 1 1 d D . .
H15 H 1.134(3) -0.400(3) 0.648(3) 0.087(9) Uiso 1 1 d . . .
H16 H 0.933(3) -0.405(3) 0.754(3) 0.103(11) Uiso 1 1 d . . .
H17 H 0.846(3) -0.192(2) 0.827(2) 0.059(7) Uiso 1 1 d . . .
H18 H 0.546(3) 0.138(2) 0.981(2) 0.056(7) Uiso 1 1 d . . .

loop_
_atom_site_aniso_label
_atom_site_aniso_U_11
_atom_site_aniso_U_22
_atom_site_aniso_U_33
_atom_site_aniso_U_23
_atom_site_aniso_U_13
_atom_site_aniso_U_12
Cl 0.0666(5) 0.0645(4) 0.1327(7) 0.0411(4) 0.0551(4) 0.0153(3)
O1 0.0780(12) 0.0518(10) 0.0845(13) 0.0303(9) 0.0487(10) 0.0218(9)
N1 0.0687(14) 0.0583(13) 0.0620(13) 0.0261(10) 0.0420(12) 0.0230(11)
C1 0.0566(15) 0.0540(14) 0.0468(14) 0.0159(11) 0.0237(12) 0.0186(12)
C2 0.0437(12) 0.0475(12) 0.0438(13) 0.0151(10) 0.0152(11) 0.0115(10)
C3 0.0529(14) 0.0459(13) 0.0436(14) 0.0083(11) 0.0179(12) 0.0097(12)
C4 0.0464(13) 0.0382(11) 0.0491(14) 0.0107(10) 0.0238(11) 0.0092(10)
C5 0.0713(18) 0.0443(14) 0.0504(15) 0.0107(12) 0.0209(14) 0.0200(14)
C6 0.086(2) 0.0583(17) 0.0528(17) 0.0153(14) 0.0181(17) 0.0293(17)
C7 0.0670(18) 0.0618(17) 0.0687(19) 0.0266(15) 0.0202(16) 0.0260(15)
C8 0.079(2) 0.0544(16) 0.080(2) 0.0151(15) 0.0280(18) 0.0344(16)
C9 0.079(2) 0.0547(16) 0.0519(16) 0.0069(14) 0.0259(16) 0.0290(15)
C10 0.0432(13) 0.0483(13) 0.0560(14) 0.0197(11) 0.0156(12) 0.0081(10)
C11 0.0430(13) 0.0560(14) 0.0529(14) 0.0176(11) 0.0145(11) 0.0138(11)
C12 0.106(2) 0.083(2) 0.144(3) 0.053(2) 0.091(2) 0.0461(19)
C13 0.131(3) 0.100(3) 0.161(4) 0.054(2) 0.106(3) 0.065(2)
C14 0.074(2) 0.076(2) 0.092(2) 0.0164(18) 0.0238(17) 0.0418(18)
C15 0.0571(17) 0.0608(18) 0.100(2) 0.0273(17) 0.0188(17) 0.0216(15)
C16 0.0461(15) 0.0650(17) 0.084(2) 0.0259(15) 0.0254(15) 0.0192(13)
